data_4087086
loop_
_publ_author_name
'Siek, Sopheavy'
'Burks, Dalton B.'
'Gerlach, Deidra L.'
'Liang, Guangchao'
'Tesh, Jamie M.'
'Thompson, Courtney R.'
'Qu, Fengrui'
'Shankwitz, Jennifer E.'
'Vasquez, Robert M.'
'Chambers, Nicole'
'Szulczewski, Gregory J.'
'Grotjahn, Douglas B.'
'Webster, Charles Edwin'
'Papish, Elizabeth T.'

_publ_section_title
;
 Iridium and Ruthenium Complexes of N-Heterocyclic Carbene- and
 Pyridinol-Derived Chelates as Catalysts for Aqueous Carbon Dioxide
 Hydrogenation and Formic Acid Dehydrogenation: The Role of the Alkali
 Metal
;
_journal_issue 6
_journal_name_full Organometallics
_journal_page_first 1091
_journal_paper_doi 10.1021/acs.organomet.6b00806
_journal_volume 36
_journal_year 2017
_chemical_formula_moiety 'C20 H26 Cl Ir N3 O, C1 F3 O3 S'
_chemical_formula_sum 'C21 H26 Cl F3 Ir N3 O4 S'
_chemical_formula_weight 701.16
_chemical_name_common '3 [Cp(star)IrCl(NHC(Me)-py(OMe))]OTf'
_space_group_crystal_system monoclinic
_space_group_IT_number 14
_space_group_name_Hall '-P 2ybc'
_space_group_name_H-M_alt 'P 1 21/c 1'
_symmetry_space_group_name_Hall '-P 2ybc'
_symmetry_space_group_name_H-M 'P 1 21/c 1'
_atom_sites_solution_hydrogens geom
_atom_sites_solution_primary direct
_atom_sites_solution_secondary difmap
_audit_creation_method SHELXL-2014/7
_cell_angle_alpha 90
_cell_angle_beta 97.709(2)
_cell_angle_gamma 90
_cell_formula_units_Z 4
_cell_length_a 7.3609(3)
_cell_length_b 15.3328(6)
_cell_length_c 22.3550(9)
_cell_measurement_reflns_used 9484
_cell_measurement_temperature 173(2)
_cell_measurement_theta_max 35.0104
_cell_measurement_theta_min 2.6568
_cell_volume 2500.25(17)
_computing_cell_refinement 'SAINT V8.34A (Bruker, 2013)'
_computing_data_collection 'APEX2 V2013.10-0 (Bruker, 2013)'
_computing_data_reduction 'SAINT V8.34A (Bruker, 2013)'
_computing_molecular_graphics 'Mercury CSD 3.5.1 (2014)'
_computing_structure_refinement 'SHELXL-2014/7 (Sheldrick, 2014)'
_computing_structure_solution 'SHELXT (Sheldrick, 2015)'
_diffrn_ambient_temperature 173(2)
_diffrn_measured_fraction_theta_full 1.000
_diffrn_measured_fraction_theta_max 0.996
_diffrn_measurement_device_type 'Bruker AXS SMART APEX2 CCD diffractometer'
_diffrn_measurement_method 'phi and omega scans'
_diffrn_radiation_type MoK\a
_diffrn_radiation_wavelength 0.71073
_diffrn_reflns_av_R_equivalents 0.0363
_diffrn_reflns_av_unetI/netI 0.0285
_diffrn_reflns_Laue_measured_fraction_full 1.000
_diffrn_reflns_Laue_measured_fraction_max 0.996
_diffrn_reflns_limit_h_max 11
_diffrn_reflns_limit_h_min -10
_diffrn_reflns_limit_k_max 24
_diffrn_reflns_limit_k_min -24
_diffrn_reflns_limit_l_max 19
_diffrn_reflns_limit_l_min -36
_diffrn_reflns_number 63707
_diffrn_reflns_point_group_measured_fraction_full 1.000
_diffrn_reflns_point_group_measured_fraction_max 0.996
_diffrn_reflns_theta_full 25.242
_diffrn_reflns_theta_max 35.073
_diffrn_reflns_theta_min 1.615
_diffrn_source 'sealed X-ray tube'
_exptl_absorpt_coefficient_mu 5.585
_exptl_absorpt_correction_T_max 0.2877
_exptl_absorpt_correction_T_min 0.1843
_exptl_absorpt_correction_type multi-scan
_exptl_absorpt_process_details 'SADABS v2014/5 (Bruker AXS Inc., 2014)'
_exptl_crystal_colour yellow
_exptl_crystal_density_diffrn 1.863
_exptl_crystal_description plate
_exptl_crystal_F_000 1368
_exptl_crystal_size_max 0.410
_exptl_crystal_size_mid 0.280
_exptl_crystal_size_min 0.190
_refine_diff_density_max 2.716
_refine_diff_density_min -5.131
_refine_diff_density_rms 0.148
_refine_ls_extinction_method none
_refine_ls_goodness_of_fit_ref 1.280
_refine_ls_hydrogen_treatment constr
_refine_ls_matrix_type full
_refine_ls_number_parameters 468
_refine_ls_number_reflns 11027
_refine_ls_number_restraints 249
_refine_ls_restrained_S_all 1.272
_refine_ls_R_factor_all 0.0564
_refine_ls_R_factor_gt 0.0464
_refine_ls_shift/su_max 0.001
_refine_ls_shift/su_mean 0.000
_refine_ls_structure_factor_coef Fsqd
_refine_ls_weighting_details 'w=1/[\s^2^(Fo^2^)+10.9119P] where P=(Fo^2^+2Fc^2^)/3'
_refine_ls_weighting_scheme calc
_refine_ls_wR_factor_gt 0.0870
_refine_ls_wR_factor_ref 0.0894
_reflns_Friedel_coverage 0.000
_reflns_number_gt 9310
_reflns_number_total 11027
_reflns_threshold_expression 'I > 2\s(I)'
_cod_data_source_file om6b00806_si_003.cif
_cod_data_source_block complex3_SS13b_0m_a
_cod_depositor_comments 'Adding full bibliography for 4087084--4087091.cif.'
_cod_database_code 4087086
_shelx_shelxl_version_number 2014/7
_shelx_space_group_comment
;
The symmetry employed for this shelxl refinement is uniquely defined
by the following loop, which should always be used as a source of
symmetry information in preference to the above space-group names.
They are only intended as comments.
;
_shelx_estimated_absorpt_t_min 0.208
_shelx_estimated_absorpt_t_max 0.417
_exptl_absorpt_special_details
;
Additional spherical absorption correction applied with mu*r =  0.9500
;

loop_
_space_group_symop_operation_xyz
'x, y, z'
'-x, y+1/2, -z+1/2'
'-x, -y, -z'
'x, -y-1/2, z-1/2'

loop_
_atom_site_label
_atom_site_type_symbol
_atom_site_fract_x
_atom_site_fract_y
_atom_site_fract_z
_atom_site_U_iso_or_equiv
_atom_site_adp_type
_atom_site_occupancy
_atom_site_site_symmetry_order
_atom_site_calc_flag
_atom_site_refinement_flags_posn
_atom_site_refinement_flags_adp
_atom_site_refinement_flags_occupancy
_atom_site_disorder_assembly
_atom_site_disorder_group
Ir1 Ir 0.65509(2) 0.51680(2) 0.23470(2) 0.02580(4) Uani 1 1 d D . . . .
F1 F 0.5899(7) 0.7522(4) 0.4748(2) 0.1083(19) Uani 1 1 d . . . . .
F2 F 0.5172(8) 0.6460(3) 0.5263(2) 0.0982(17) Uani 1 1 d . . . . .
F3 F 0.3783(8) 0.6672(3) 0.43612(19) 0.0966(17) Uani 1 1 d . . . . .
C21 C 0.4463(11) 0.7047(5) 0.4879(3) 0.0606(17) Uani 1 1 d . . . . .
S1 S 0.2799(2) 0.77353(11) 0.51571(7) 0.0534(4) Uani 1 1 d . U . . .
O2 O 0.1347(11) 0.7163(7) 0.5213(4) 0.075(3) Uani 0.808(17) 1 d . U P A 1
O3 O 0.367(2) 0.8022(10) 0.5742(5) 0.060(3) Uani 0.808(17) 1 d . U P A 1
O4 O 0.2437(15) 0.8363(6) 0.4671(3) 0.087(3) Uani 0.808(17) 1 d . U P A 1
O2B O 0.169(5) 0.674(3) 0.5356(19) 0.098(13) Uani 0.192(17) 1 d . U P A 2
O3B O 0.387(8) 0.813(5) 0.563(2) 0.050(7) Uani 0.192(17) 1 d . U P A 2
O4B O 0.140(4) 0.807(2) 0.4873(14) 0.069(8) Uani 0.192(17) 1 d . U P A 2
C11 C 0.5052(5) 0.3969(2) 0.20668(19) 0.0238(7) Uani 1 1 d . . . . .
C12 C 0.4107(5) 0.4675(2) 0.17549(19) 0.0262(7) Uani 1 1 d . . . . .
C13 C 0.3616(5) 0.5285(2) 0.2202(2) 0.0271(8) Uani 1 1 d . . . . .
C14 C 0.4123(5) 0.4894(3) 0.2785(2) 0.0283(7) Uani 1 1 d . . . . .
C15 C 0.5061(5) 0.4089(2) 0.27072(19) 0.0253(7) Uani 1 1 d . . . . .
C16 C 0.5822(6) 0.3191(3) 0.1780(2) 0.0357(10) Uani 1 1 d . . . . .
H16A H 0.4889 0.2733 0.1718 0.054 Uiso 1 1 calc R U . . .
H16B H 0.6895 0.2973 0.2045 0.054 Uiso 1 1 calc R U . . .
H16C H 0.6186 0.3361 0.1390 0.054 Uiso 1 1 calc R U . . .
C17 C 0.3529(7) 0.4745(4) 0.1093(2) 0.0432(11) Uani 1 1 d . . . . .
H17A H 0.4311 0.4371 0.0880 0.065 Uiso 1 1 calc R U . . .
H17B H 0.3647 0.5352 0.0966 0.065 Uiso 1 1 calc R U . . .
H17C H 0.2250 0.4559 0.0998 0.065 Uiso 1 1 calc R U . . .
C18 C 0.2530(6) 0.6101(3) 0.2067(3) 0.0389(11) Uani 1 1 d . . . . .
H18A H 0.2927 0.6392 0.1717 0.058 Uiso 1 1 calc R U . . .
H18B H 0.2725 0.6491 0.2417 0.058 Uiso 1 1 calc R U . . .
H18C H 0.1225 0.5956 0.1980 0.058 Uiso 1 1 calc R U . . .
C19 C 0.3642(7) 0.5259(4) 0.3361(2) 0.0454(12) Uani 1 1 d . . . . .
H19A H 0.3962 0.5880 0.3387 0.068 Uiso 1 1 calc R U . . .
H19B H 0.4324 0.4948 0.3702 0.068 Uiso 1 1 calc R U . . .
H19C H 0.2323 0.5191 0.3372 0.068 Uiso 1 1 calc R U . . .
C20 C 0.5803(7) 0.3450(3) 0.3181(2) 0.0361(10) Uani 1 1 d . . . . .
H20A H 0.5086 0.2910 0.3130 0.054 Uiso 1 1 calc R U . . .
H20B H 0.5722 0.3696 0.3581 0.054 Uiso 1 1 calc R U . . .
H20C H 0.7087 0.3324 0.3143 0.054 Uiso 1 1 calc R U . . .
Cl1 Cl 0.9515(10) 0.4507(5) 0.2503(3) 0.0389(10) Uani 0.611(7) 1 d . . P B 1
O1 O 0.7893(10) 0.5183(4) 0.3711(3) 0.0453(15) Uani 0.611(7) 1 d . U P B 1
N1 N 0.775(3) 0.6188(13) 0.1200(7) 0.036(3) Uani 0.611(7) 1 d . U P B 1
N2 N 0.7981(19) 0.6845(8) 0.2058(5) 0.0282(19) Uani 0.611(7) 1 d . U P B 1
N3 N 0.782(3) 0.6100(10) 0.2933(5) 0.0260(15) Uani 0.611(7) 1 d D U P B 1
C1 C 0.7504(13) 0.5545(7) 0.0732(5) 0.047(2) Uani 0.611(7) 1 d . U P B 1
H1A H 0.6405 0.5685 0.0450 0.071 Uiso 0.611(7) 1 calc R U P B 1
H1B H 0.7360 0.4969 0.0910 0.071 Uiso 0.611(7) 1 calc R U P B 1
H1C H 0.8576 0.5542 0.0515 0.071 Uiso 0.611(7) 1 calc R U P B 1
C2 C 0.8450(18) 0.7035(7) 0.1132(6) 0.038(2) Uani 0.611(7) 1 d . U P B 1
H2 H 0.8746 0.7276 0.0766 0.045 Uiso 0.611(7) 1 calc R U P B 1
C3 C 0.8627(12) 0.7443(6) 0.1661(5) 0.0350(17) Uani 0.611(7) 1 d . U P B 1
H3 H 0.9089 0.8014 0.1750 0.042 Uiso 0.611(7) 1 calc R U P B 1
C4 C 0.745(3) 0.6090(10) 0.1782(6) 0.0259(13) Uani 0.611(7) 1 d D U P B 1
C5 C 0.824(3) 0.6870(10) 0.2687(7) 0.027(2) Uani 0.611(7) 1 d . U P B 1
C6 C 0.8964(15) 0.7554(6) 0.3035(5) 0.040(2) Uani 0.611(7) 1 d . U P B 1
H6 H 0.9211 0.8096 0.2857 0.048 Uiso 0.611(7) 1 calc R U P B 1
C7 C 0.9317(12) 0.7438(6) 0.3641(5) 0.045(2) Uani 0.611(7) 1 d . U P B 1
H7 H 0.9807 0.7907 0.3890 0.055 Uiso 0.611(7) 1 calc R U P B 1
C8 C 0.8980(16) 0.6657(7) 0.3900(5) 0.041(2) Uani 0.611(7) 1 d . U P B 1
H8 H 0.9257 0.6573 0.4324 0.050 Uiso 0.611(7) 1 calc R U P B 1
C9 C 0.823(3) 0.5992(10) 0.3529(7) 0.033(2) Uani 0.611(7) 1 d . U P B 1
C10 C 0.8461(17) 0.4978(8) 0.4334(5) 0.066(3) Uani 0.611(7) 1 d . U P B 1
H10A H 0.8214 0.4362 0.4405 0.099 Uiso 0.611(7) 1 calc R U P B 1
H10B H 0.7781 0.5342 0.4588 0.099 Uiso 0.611(7) 1 calc R U P B 1
H10C H 0.9777 0.5092 0.4434 0.099 Uiso 0.611(7) 1 calc R U P B 1
Cl1B Cl 0.9501(15) 0.4476(7) 0.2300(4) 0.0390(17) Uani 0.389(7) 1 d . . P B 2
O1B O 0.7352(13) 0.5361(6) 0.1056(5) 0.040(2) Uani 0.389(7) 1 d . U P B 2
N1B N 0.821(4) 0.6132(14) 0.3633(9) 0.038(4) Uani 0.389(7) 1 d . U P B 2
N2B N 0.818(3) 0.6825(15) 0.2802(8) 0.025(3) Uani 0.389(7) 1 d . U P B 2
N3B N 0.760(4) 0.6177(14) 0.1880(8) 0.0259(13) Uani 0.389(7) 1 d D U P B 2
C1B C 0.814(2) 0.5415(12) 0.4043(8) 0.053(4) Uani 0.389(7) 1 d . U P B 2
H1BA H 0.7866 0.4876 0.3813 0.080 Uiso 0.389(7) 1 calc R U P B 2
H1BB H 0.7176 0.5521 0.4298 0.080 Uiso 0.389(7) 1 calc R U P B 2
H1BC H 0.9323 0.5358 0.4297 0.080 Uiso 0.389(7) 1 calc R U P B 2
C2B C 0.901(2) 0.6947(12) 0.3760(8) 0.039(3) Uani 0.389(7) 1 d . U P B 2
H2B H 0.9483 0.7148 0.4152 0.047 Uiso 0.389(7) 1 calc R U P B 2
C3B C 0.902(2) 0.7396(11) 0.3262(7) 0.034(3) Uani 0.389(7) 1 d . U P B 2
H3B H 0.9471 0.7969 0.3217 0.041 Uiso 0.389(7) 1 calc R U P B 2
C4B C 0.764(5) 0.6048(19) 0.3015(9) 0.0260(15) Uani 0.389(7) 1 d D U P B 2
C5B C 0.818(4) 0.6909(16) 0.2183(9) 0.024(3) Uani 0.389(7) 1 d . U P B 2
C6B C 0.885(2) 0.7634(10) 0.1909(8) 0.037(3) Uani 0.389(7) 1 d . U P B 2
H6B H 0.9218 0.8145 0.2133 0.045 Uiso 0.389(7) 1 calc R U P B 2
C7B C 0.8960(18) 0.7580(9) 0.1299(7) 0.042(3) Uani 0.389(7) 1 d . U P B 2
H7B H 0.9377 0.8068 0.1093 0.050 Uiso 0.389(7) 1 calc R U P B 2
C8B C 0.846(3) 0.6816(12) 0.0984(9) 0.036(3) Uani 0.389(7) 1 d . U P B 2
H8B H 0.8601 0.6758 0.0569 0.043 Uiso 0.389(7) 1 calc R U P B 2
C9B C 0.777(5) 0.615(2) 0.1292(13) 0.027(3) Uani 0.389(7) 1 d . U P B 2
C10B C 0.743(3) 0.5265(12) 0.0420(7) 0.061(5) Uani 0.389(7) 1 d . U P B 2
H10D H 0.6544 0.5664 0.0195 0.092 Uiso 0.389(7) 1 calc R U P B 2
H10E H 0.7119 0.4663 0.0298 0.092 Uiso 0.389(7) 1 calc R U P B 2
H10F H 0.8664 0.5403 0.0333 0.092 Uiso 0.389(7) 1 calc R U P B 2

loop_
_atom_site_aniso_label
_atom_site_aniso_U_11
_atom_site_aniso_U_22
_atom_site_aniso_U_33
_atom_site_aniso_U_23
_atom_site_aniso_U_13
_atom_site_aniso_U_12
Ir1 0.01507(5) 0.01695(6) 0.04494(9) 0.00488(6) 0.00235(5) -0.00123(5)
F1 0.079(3) 0.172(6) 0.080(3) -0.003(4) 0.033(3) -0.016(4)
F2 0.128(4) 0.086(3) 0.083(3) 0.004(3) 0.024(3) 0.050(3)
F3 0.134(4) 0.104(4) 0.053(2) -0.047(2) 0.019(3) 0.001(3)
C21 0.082(5) 0.064(4) 0.037(3) -0.010(3) 0.013(3) 0.004(4)
S1 0.0528(8) 0.0638(10) 0.0424(7) -0.0188(7) 0.0026(6) 0.0061(7)
O2 0.067(4) 0.093(6) 0.068(5) -0.022(4) 0.021(3) -0.011(4)
O3 0.080(6) 0.057(5) 0.041(5) -0.020(4) 0.003(4) -0.001(4)
O4 0.115(7) 0.085(5) 0.059(4) 0.017(3) 0.010(4) 0.034(5)
O2B 0.075(17) 0.095(12) 0.11(2) 0.025(14) -0.051(16) -0.024(12)
O3B 0.045(10) 0.077(17) 0.030(9) -0.014(10) 0.013(7) -0.011(10)
O4B 0.069(10) 0.077(12) 0.054(13) -0.020(9) -0.016(10) 0.013(8)
C11 0.0192(15) 0.0181(14) 0.0336(19) -0.0011(13) 0.0018(13) -0.0037(12)
C12 0.0204(15) 0.0201(16) 0.037(2) 0.0007(14) -0.0017(14) -0.0041(12)
C13 0.0139(13) 0.0220(17) 0.045(2) 0.0012(15) 0.0028(14) -0.0008(12)
C14 0.0201(15) 0.0262(17) 0.039(2) -0.0042(16) 0.0061(14) -0.0066(14)
C15 0.0223(16) 0.0219(16) 0.0318(19) 0.0018(14) 0.0041(14) -0.0046(13)
C16 0.033(2) 0.0245(18) 0.051(3) -0.0091(18) 0.0101(19) -0.0034(16)
C17 0.039(2) 0.049(3) 0.039(2) 0.006(2) -0.0052(19) -0.009(2)
C18 0.0222(18) 0.0255(19) 0.069(3) 0.005(2) 0.006(2) 0.0050(15)
C19 0.040(2) 0.052(3) 0.046(3) -0.016(2) 0.011(2) -0.003(2)
C20 0.036(2) 0.032(2) 0.039(2) 0.0096(18) -0.0010(18) -0.0083(18)
Cl1 0.0191(9) 0.0243(10) 0.073(3) 0.001(2) 0.005(2) 0.0031(7)
O1 0.055(4) 0.042(3) 0.035(3) 0.001(2) -0.009(3) -0.012(3)
N1 0.031(6) 0.039(4) 0.039(5) 0.008(3) 0.010(4) 0.001(3)
N2 0.019(4) 0.020(3) 0.046(4) 0.009(3) 0.009(3) 0.001(2)
N3 0.016(4) 0.024(2) 0.037(3) 0.000(2) -0.002(3) -0.0052(16)
C1 0.047(5) 0.055(5) 0.043(5) 0.000(4) 0.015(4) -0.006(4)
C2 0.030(4) 0.034(4) 0.049(5) 0.017(3) 0.007(4) 0.001(3)
C3 0.023(3) 0.030(3) 0.053(4) 0.016(3) 0.007(3) -0.001(3)
C4 0.019(3) 0.023(3) 0.037(3) 0.005(2) 0.006(3) 0.0030(19)
C5 0.016(4) 0.018(3) 0.048(5) 0.002(3) 0.007(4) -0.002(2)
C6 0.034(4) 0.024(3) 0.062(5) -0.009(3) 0.007(4) -0.008(3)
C7 0.036(4) 0.039(4) 0.060(5) -0.016(3) 0.000(3) -0.013(3)
C8 0.036(4) 0.043(4) 0.042(4) -0.012(3) -0.005(3) -0.011(4)
C9 0.027(4) 0.033(4) 0.036(4) -0.005(3) -0.006(3) -0.009(3)
C10 0.080(8) 0.071(7) 0.042(4) 0.015(4) -0.011(4) -0.012(6)
Cl1B 0.0198(15) 0.0208(17) 0.077(5) 0.005(3) 0.009(3) 0.0023(12)
O1B 0.043(5) 0.042(4) 0.037(4) -0.008(3) 0.010(4) -0.009(4)
N1B 0.035(7) 0.045(7) 0.032(5) -0.001(4) -0.002(5) -0.007(6)
N2B 0.019(6) 0.024(4) 0.031(4) -0.004(3) -0.001(4) -0.004(4)
N3B 0.019(3) 0.023(3) 0.037(3) 0.005(2) 0.006(3) 0.0030(19)
C1B 0.056(9) 0.059(7) 0.043(7) 0.009(6) -0.003(6) -0.010(6)
C2B 0.036(7) 0.044(6) 0.037(5) -0.009(4) 0.001(4) -0.011(6)
C3B 0.030(6) 0.036(5) 0.036(5) -0.013(4) 0.001(5) -0.009(4)
C4B 0.016(4) 0.024(2) 0.037(3) 0.000(2) -0.002(3) -0.0052(16)
C5B 0.017(6) 0.019(4) 0.035(5) -0.002(3) 0.000(4) 0.005(3)
C6B 0.030(6) 0.032(5) 0.049(6) 0.008(4) 0.003(5) 0.001(4)
C7B 0.035(6) 0.040(5) 0.050(6) 0.009(4) 0.005(4) -0.008(4)
C8B 0.028(6) 0.040(6) 0.041(6) 0.007(4) 0.003(5) -0.005(5)
C9B 0.019(7) 0.031(5) 0.031(5) -0.001(4) 0.003(4) -0.002(4)
C10B 0.086(12) 0.064(10) 0.037(5) -0.016(6) 0.017(6) -0.013(9)

loop_
_atom_type_symbol
_atom_type_description
_atom_type_scat_dispersion_real
_atom_type_scat_dispersion_imag
_atom_type_scat_source
C C 0.0033 0.0016 'International Tables Vol C Tables 4.2.6.8 and 6.1.1.4'
H H 0.0000 0.0000 'International Tables Vol C Tables 4.2.6.8 and 6.1.1.4'
N N 0.0061 0.0033 'International Tables Vol C Tables 4.2.6.8 and 6.1.1.4'
O O 0.0106 0.0060 'International Tables Vol C Tables 4.2.6.8 and 6.1.1.4'
F F 0.0171 0.0103 'International Tables Vol C Tables 4.2.6.8 and 6.1.1.4'
S S 0.1246 0.1234 'International Tables Vol C Tables 4.2.6.8 and 6.1.1.4'
Cl Cl 0.1484 0.1585 'International Tables Vol C Tables 4.2.6.8 and 6.1.1.4'
Ir Ir -1.4442 7.9887 'International Tables Vol C Tables 4.2.6.8 and 6.1.1.4'

loop_
_geom_angle_atom_site_label_1
_geom_angle_atom_site_label_2
_geom_angle_atom_site_label_3
_geom_angle
C4 Ir1 N3 76.2(3)
N3B Ir1 C4B 75.2(5)
C4 Ir1 C13 104.3(6)
N3 Ir1 C13 113.3(6)
N3B Ir1 C13 107.3(8)
C4B Ir1 C13 109.6(11)
C4 Ir1 C14 138.8(6)
N3 Ir1 C14 100.0(4)
N3B Ir1 C14 138.6(8)
C4B Ir1 C14 93.5(8)
C13 Ir1 C14 38.71(16)
C4 Ir1 C11 126.1(3)
N3 Ir1 C11 157.6(3)
N3B Ir1 C11 133.6(4)
C4B Ir1 C11 151.1(5)
C13 Ir1 C11 64.48(14)
C14 Ir1 C11 63.74(15)
C4 Ir1 C15 163.2(4)
N3 Ir1 C15 119.4(3)
N3B Ir1 C15 170.1(6)
C4B Ir1 C15 112.7(5)
C13 Ir1 C15 64.97(15)
C14 Ir1 C15 38.23(15)
C11 Ir1 C15 38.38(15)
C4 Ir1 C12 99.7(4)
N3 Ir1 C12 150.6(6)
N3B Ir1 C12 106.4(6)
C4B Ir1 C12 148.0(11)
C13 Ir1 C12 38.70(15)
C14 Ir1 C12 63.68(15)
C11 Ir1 C12 37.52(14)
C15 Ir1 C12 63.73(15)
C4 Ir1 Cl1 91.1(6)
N3 Ir1 Cl1 82.9(6)
C13 Ir1 Cl1 159.7(2)
C14 Ir1 Cl1 129.6(2)
C11 Ir1 Cl1 95.8(2)
C15 Ir1 Cl1 96.8(2)
C12 Ir1 Cl1 126.49(19)
N3B Ir1 Cl1B 84.7(9)
C4B Ir1 Cl1B 93.1(12)
C13 Ir1 Cl1B 156.3(3)
C14 Ir1 Cl1B 136.3(3)
C11 Ir1 Cl1B 92.3(3)
C15 Ir1 Cl1B 100.4(3)
C12 Ir1 Cl1B 118.9(3)
F2 C21 F3 110.2(6)
F2 C21 F1 105.1(7)
F3 C21 F1 105.1(6)
F2 C21 S1 114.2(5)
F3 C21 S1 111.2(5)
F1 C21 S1 110.5(5)
O4B S1 O3B 124(3)
O2 S1 O3 111.1(6)
O2 S1 O4 114.7(5)
O3 S1 O4 119.4(7)
O4B S1 C21 128.4(14)
O3B S1 C21 100(3)
O2 S1 C21 103.2(5)
O3 S1 C21 104.6(7)
O4 S1 C21 101.3(4)
O4B S1 O2B 96(2)
O3B S1 O2B 115(3)
C21 S1 O2B 86.5(16)
C12 C11 C15 109.1(3)
C12 C11 C16 125.8(4)
C15 C11 C16 125.0(4)
C12 C11 Ir1 72.3(2)
C15 C11 Ir1 71.0(2)
C16 C11 Ir1 125.7(3)
C11 C12 C13 107.7(4)
C11 C12 C17 126.9(4)
C13 C12 C17 125.1(4)
C11 C12 Ir1 70.2(2)
C13 C12 Ir1 68.0(2)
C17 C12 Ir1 132.0(3)
C14 C13 C12 107.4(3)
C14 C13 C18 126.7(4)
C12 C13 C18 125.3(4)
C14 C13 Ir1 72.2(2)
C12 C13 Ir1 73.3(2)
C18 C13 Ir1 126.9(3)
C15 C14 C13 108.5(4)
C15 C14 C19 127.0(4)
C13 C14 C19 124.4(4)
C15 C14 Ir1 71.1(2)
C13 C14 Ir1 69.1(2)
C19 C14 Ir1 128.1(3)
C14 C15 C11 107.0(3)
C14 C15 C20 127.9(4)
C11 C15 C20 125.0(4)
C14 C15 Ir1 70.7(2)
C11 C15 Ir1 70.6(2)
C20 C15 Ir1 127.0(3)
C11 C16 H16A 109.5
C11 C16 H16B 109.5
H16A C16 H16B 109.5
C11 C16 H16C 109.5
H16A C16 H16C 109.5
H16B C16 H16C 109.5
C12 C17 H17A 109.5
C12 C17 H17B 109.5
H17A C17 H17B 109.5
C12 C17 H17C 109.5
H17A C17 H17C 109.5
H17B C17 H17C 109.5
C13 C18 H18A 109.5
C13 C18 H18B 109.5
H18A C18 H18B 109.5
C13 C18 H18C 109.5
H18A C18 H18C 109.5
H18B C18 H18C 109.5
C14 C19 H19A 109.5
C14 C19 H19B 109.5
H19A C19 H19B 109.5
C14 C19 H19C 109.5
H19A C19 H19C 109.5
H19B C19 H19C 109.5
C15 C20 H20A 109.5
C15 C20 H20B 109.5
H20A C20 H20B 109.5
C15 C20 H20C 109.5
H20A C20 H20C 109.5
H20B C20 H20C 109.5
C9 O1 C10 117.1(9)
C4 N1 C2 108.3(15)
C4 N1 C1 127.1(15)
C2 N1 C1 124.5(13)
C4 N2 C5 118.6(11)
C4 N2 C3 112.0(10)
C5 N2 C3 127.4(10)
C9 N3 C5 118.6(12)
C9 N3 Ir1 124.5(9)
C5 N3 Ir1 116.8(9)
N1 C1 H1A 109.5
N1 C1 H1B 109.5
H1A C1 H1B 109.5
N1 C1 H1C 109.5
H1A C1 H1C 109.5
H1B C1 H1C 109.5
C3 C2 N1 109.4(12)
C3 C2 H2 125.3
N1 C2 H2 125.3
C2 C3 N2 104.7(9)
C2 C3 H3 127.6
N2 C3 H3 127.6
N2 C4 N1 105.6(13)
N2 C4 Ir1 114.0(8)
N1 C4 Ir1 140.4(11)
N3 C5 C6 121.8(12)
N3 C5 N2 112.2(13)
C6 C5 N2 125.9(11)
C7 C6 C5 118.4(10)
C7 C6 H6 120.8
C5 C6 H6 120.8
C6 C7 C8 121.1(9)
C6 C7 H7 119.5
C8 C7 H7 119.5
C7 C8 C9 118.2(12)
C7 C8 H8 120.9
C9 C8 H8 120.9
N3 C9 O1 113.1(10)
N3 C9 C8 121.7(14)
O1 C9 C8 125.2(13)
O1 C10 H10A 109.5
O1 C10 H10B 109.5
H10A C10 H10B 109.5
O1 C10 H10C 109.5
H10A C10 H10C 109.5
H10B C10 H10C 109.5
C9B O1B C10B 116.4(16)
C4B N1B C2B 110(2)
C4B N1B C1B 121.9(18)
C2B N1B C1B 127.3(17)
C4B N2B C5B 117.9(18)
C4B N2B C3B 113.8(15)
C5B N2B C3B 127.0(18)
C9B N3B C5B 117(2)
C9B N3B Ir1 124.4(17)
C5B N3B Ir1 118.8(13)
N1B C1B H1BA 109.5
N1B C1B H1BB 109.5
H1BA C1B H1BB 109.5
N1B C1B H1BC 109.5
H1BA C1B H1BC 109.5
H1BB C1B H1BC 109.5
C3B C2B N1B 110.3(17)
C3B C2B H2B 124.9
N1B C2B H2B 124.9
C2B C3B N2B 103.9(15)
C2B C3B H3B 128.0
N2B C3B H3B 128.0
N2B C4B N1B 101.7(18)
N2B C4B Ir1 114.7(13)
N1B C4B Ir1 143.4(17)
N3B C5B C6B 123.4(18)
N3B C5B N2B 112(2)
C6B C5B N2B 124.1(17)
C7B C6B C5B 117.3(15)
C7B C6B H6B 121.4
C5B C6B H6B 121.4
C6B C7B C8B 120.3(14)
C6B C7B H7B 119.8
C8B C7B H7B 119.8
C9B C8B C7B 118(2)
C9B C8B H8B 121.2
C7B C8B H8B 121.2
N3B C9B O1B 111(2)
N3B C9B C8B 124(3)
O1B C9B C8B 124(2)
O1B C10B H10D 109.5
O1B C10B H10E 109.5
H10D C10B H10E 109.5
O1B C10B H10F 109.5
H10D C10B H10F 109.5
H10E C10B H10F 109.5

loop_
_geom_bond_atom_site_label_1
_geom_bond_atom_site_label_2
_geom_bond_distance
Ir1 C4 2.062(15)
Ir1 N3 2.074(13)
Ir1 N3B 2.074(19)
Ir1 C4B 2.09(2)
Ir1 C13 2.149(3)
Ir1 C14 2.191(4)
Ir1 C11 2.192(4)
Ir1 C15 2.196(4)
Ir1 C12 2.218(4)
Ir1 Cl1 2.388(7)
Ir1 Cl1B 2.432(11)
F1 C21 1.347(9)
F2 C21 1.304(8)
F3 C21 1.329(7)
C21 S1 1.791(7)
S1 O4B 1.24(3)
S1 O3B 1.37(5)
S1 O2 1.401(8)
S1 O3 1.446(11)
S1 O4 1.450(7)
S1 O2B 1.81(4)
C11 C12 1.419(5)
C11 C15 1.442(6)
C11 C16 1.500(6)
C12 C13 1.448(6)
C12 C17 1.487(6)
C13 C14 1.439(6)
C13 C18 1.494(6)
C14 C15 1.436(6)
C14 C19 1.489(6)
C15 C20 1.492(6)
C16 H16A 0.9800
C16 H16B 0.9800
C16 H16C 0.9800
C17 H17A 0.9800
C17 H17B 0.9800
C17 H17C 0.9800
C18 H18A 0.9800
C18 H18B 0.9800
C18 H18C 0.9800
C19 H19A 0.9800
C19 H19B 0.9800
C19 H19C 0.9800
C20 H20A 0.9800
C20 H20B 0.9800
C20 H20C 0.9800
O1 C9 1.338(16)
O1 C10 1.434(11)
N1 C4 1.357(17)
N1 C2 1.41(2)
N1 C1 1.43(2)
N2 C4 1.347(14)
N2 C5 1.393(16)
N2 C3 1.403(14)
N3 C9 1.335(17)
N3 C5 1.359(16)
C1 H1A 0.9800
C1 H1B 0.9800
C1 H1C 0.9800
C2 C3 1.328(16)
C2 H2 0.9500
C3 H3 0.9500
C5 C6 1.369(18)
C6 C7 1.356(15)
C6 H6 0.9500
C7 C8 1.367(14)
C7 H7 0.9500
C8 C9 1.383(14)
C8 H8 0.9500
C10 H10A 0.9800
C10 H10B 0.9800
C10 H10C 0.9800
O1B C9B 1.34(3)
O1B C10B 1.437(17)
N1B C4B 1.39(3)
N1B C2B 1.40(3)
N1B C1B 1.44(3)
N2B C4B 1.36(3)
N2B C5B 1.39(2)
N2B C3B 1.43(2)
N3B C9B 1.34(3)
N3B C5B 1.35(2)
C1B H1BA 0.9800
C1B H1BB 0.9800
C1B H1BC 0.9800
C2B C3B 1.31(2)
C2B H2B 0.9500
C3B H3B 0.9500
C5B C6B 1.39(3)
C6B C7B 1.38(2)
C6B H6B 0.9500
C7B C8B 1.39(2)
C7B H7B 0.9500
C8B C9B 1.36(4)
C8B H8B 0.9500
C10B H10D 0.9800
C10B H10E 0.9800
C10B H10F 0.9800

loop_
_geom_torsion_atom_site_label_1
_geom_torsion_atom_site_label_2
_geom_torsion_atom_site_label_3
_geom_torsion_atom_site_label_4
_geom_torsion
F2 C21 S1 O4B -146(2)
F3 C21 S1 O4B -21(3)
F1 C21 S1 O4B 96(2)
F2 C21 S1 O3B 63(3)
F3 C21 S1 O3B -172(3)
F1 C21 S1 O3B -55(3)
F2 C21 S1 O2 -67.3(7)
F3 C21 S1 O2 58.2(7)
F1 C21 S1 O2 174.5(6)
F2 C21 S1 O3 49.1(8)
F3 C21 S1 O3 174.5(7)
F1 C21 S1 O3 -69.2(7)
F2 C21 S1 O4 173.8(7)
F3 C21 S1 O4 -60.8(7)
F1 C21 S1 O4 55.6(7)
F2 C21 S1 O2B -51.6(12)
F3 C21 S1 O2B 73.9(12)
F1 C21 S1 O2B -169.8(12)
C15 C11 C12 C13 3.9(4)
C16 C11 C12 C13 -179.5(4)
Ir1 C11 C12 C13 -57.8(2)
C15 C11 C12 C17 -169.9(4)
C16 C11 C12 C17 6.6(6)
Ir1 C11 C12 C17 128.3(4)
C15 C11 C12 Ir1 61.8(3)
C16 C11 C12 Ir1 -121.7(4)
C11 C12 C13 C14 -5.5(4)
C17 C12 C13 C14 168.5(4)
Ir1 C12 C13 C14 -64.7(2)
C11 C12 C13 C18 -177.1(4)
C17 C12 C13 C18 -3.1(6)
Ir1 C12 C13 C18 123.7(4)
C11 C12 C13 Ir1 59.2(3)
C17 C12 C13 Ir1 -126.8(4)
C12 C13 C14 C15 5.0(4)
C18 C13 C14 C15 176.4(4)
Ir1 C13 C14 C15 -60.4(3)
C12 C13 C14 C19 -172.0(4)
C18 C13 C14 C19 -0.6(6)
Ir1 C13 C14 C19 122.6(4)
C12 C13 C14 Ir1 65.3(2)
C18 C13 C14 Ir1 -123.2(4)
C13 C14 C15 C11 -2.6(4)
C19 C14 C15 C11 174.3(4)
Ir1 C14 C15 C11 -61.7(2)
C13 C14 C15 C20 -178.5(4)
C19 C14 C15 C20 -1.6(7)
Ir1 C14 C15 C20 122.4(4)
C13 C14 C15 Ir1 59.1(3)
C19 C14 C15 Ir1 -124.0(4)
C12 C11 C15 C14 -0.9(4)
C16 C11 C15 C14 -177.4(4)
Ir1 C11 C15 C14 61.7(2)
C12 C11 C15 C20 175.2(4)
C16 C11 C15 C20 -1.4(6)
Ir1 C11 C15 C20 -122.2(4)
C12 C11 C15 Ir1 -62.6(3)
C16 C11 C15 Ir1 120.8(4)
C4 N1 C2 C3 2(2)
C1 N1 C2 C3 -175.6(16)
N1 C2 C3 N2 -1.5(15)
C4 N2 C3 C2 0.8(15)
C5 N2 C3 C2 164.4(14)
C5 N2 C4 N1 -164.9(15)
C3 N2 C4 N1 0.4(18)
C5 N2 C4 Ir1 13.1(19)
C3 N2 C4 Ir1 178.3(11)
C2 N1 C4 N2 -1(2)
C1 N1 C4 N2 176.0(19)
C2 N1 C4 Ir1 -178.4(18)
C1 N1 C4 Ir1 -1(4)
C9 N3 C5 C6 -4(3)
Ir1 N3 C5 C6 175.4(13)
C9 N3 C5 N2 171.4(16)
Ir1 N3 C5 N2 -8.7(19)
C4 N2 C5 N3 -3(2)
C3 N2 C5 N3 -165.7(15)
C4 N2 C5 C6 172.7(16)
C3 N2 C5 C6 10(2)
N3 C5 C6 C7 2(2)
N2 C5 C6 C7 -172.8(13)
C5 C6 C7 C8 0.6(17)
C6 C7 C8 C9 -1.6(17)
C5 N3 C9 O1 -174.3(16)
Ir1 N3 C9 O1 6(2)
C5 N3 C9 C8 3(3)
Ir1 N3 C9 C8 -176.4(14)
C10 O1 C9 N3 173.9(14)
C10 O1 C9 C8 -4(2)
C7 C8 C9 N3 0(2)
C7 C8 C9 O1 176.9(15)
C4B N1B C2B C3B -1(3)
C1B N1B C2B C3B 172(2)
N1B C2B C3B N2B 0(2)
C4B N2B C3B C2B 1(3)
C5B N2B C3B C2B -166(2)
C5B N2B C4B N1B 167(2)
C3B N2B C4B N1B -1(3)
C5B N2B C4B Ir1 -8(3)
C3B N2B C4B Ir1 -176(2)
C2B N1B C4B N2B 1(3)
C1B N1B C4B N2B -172(3)
C2B N1B C4B Ir1 174(4)
C1B N1B C4B Ir1 1(6)
C9B N3B C5B C6B 3(4)
Ir1 N3B C5B C6B -178(2)
C9B N3B C5B N2B -172(3)
Ir1 N3B C5B N2B 7(3)
C4B N2B C5B N3B 1(3)
C3B N2B C5B N3B 167(2)
C4B N2B C5B C6B -174(3)
C3B N2B C5B C6B -8(4)
N3B C5B C6B C7B -2(3)
N2B C5B C6B C7B 172.6(19)
C5B C6B C7B C8B -2(2)
C6B C7B C8B C9B 4(3)
C5B N3B C9B O1B 173(2)
Ir1 N3B C9B O1B -7(4)
C5B N3B C9B C8B -1(4)
Ir1 N3B C9B C8B -180(3)
C10B O1B C9B N3B 178(2)
C10B O1B C9B C8B -8(4)
C7B C8B C9B N3B -3(4)
C7B C8B C9B O1B -175(2)
